data_1543853
loop_
_publ_author_name
'Du, Shizhen'
'Wang, Xinxin'
'Zhang, Wenjuan'
'Flisak, Zygmunt'
'Sun, Yang'
'Sun, Wen-Hua'

_publ_section_title
;
 A practical ethylene polymerization for vinyl-polyethylenes: synthesis,
 characterization and catalytic behavior of
 \a,\a&#x2032;-bisimino-2,3:5,6-bis(pentamethylene)pyridyliron chlorides
;
_journal_issue 25
_journal_name_full 'Polym. Chem.'
_journal_page_first 4188
_journal_paper_doi 10.1039/C6PY00745G
_journal_volume 7
_journal_year 2016
_chemical_formula_sum 'C31.5 H36 Cl3 Fe N3'
_chemical_formula_weight 618.83
_chemical_name_systematic
; 
 ? 
;
_space_group_IT_number 2
_symmetry_cell_setting triclinic
_symmetry_space_group_name_Hall '-P 1'
_symmetry_space_group_name_H-M 'P -1'
_atom_sites_solution_hydrogens geom
_atom_sites_solution_primary direct
_atom_sites_solution_secondary difmap
_audit_creation_method SHELXL-97
_audit_update_record
;
2016-04-27 deposited with the CCDC.
2016-05-24 downloaded from the CCDC.
;
_cell_angle_alpha 105.53(3)
_cell_angle_beta 108.36(3)
_cell_angle_gamma 91.50(3)
_cell_formula_units_Z 4
_cell_length_a 14.024(3)
_cell_length_b 14.801(3)
_cell_length_c 16.889(3)
_cell_measurement_reflns_used 9843
_cell_measurement_temperature 173(2)
_cell_measurement_theta_max 27.4781
_cell_measurement_theta_min 1.5412
_cell_volume 3182.2(14)
_computing_cell_refinement 'CrystalClear (Rigaku Inc., 2007)'
_computing_data_collection 'CrystalClear (Rigaku Inc., 2007)'
_computing_data_reduction 'CrystalClear (Rigaku Inc., 2007)'
_computing_molecular_graphics 'XP in Siemens SHELXTL (Sheldrick, 1994)'
_computing_publication_material 'SHELX97 (Sheldrick, 1997)'
_computing_structure_refinement 'SHELXL-97 (Sheldrick, 1997)'
_computing_structure_solution 'SHELXS-97 (Sheldrick, 1990)'
_diffrn_ambient_temperature 173(2)
_diffrn_measured_fraction_theta_full 0.993
_diffrn_measured_fraction_theta_max 0.993
_diffrn_measurement_device_type 'Saturn724+ CCD'
_diffrn_measurement_method '\w scans at fixed \c = 45\%'
_diffrn_radiation_monochromator graphite
_diffrn_radiation_source 'sealed tube'
_diffrn_radiation_type MoK\a
_diffrn_radiation_wavelength 0.71073
_diffrn_reflns_av_R_equivalents 0.0388
_diffrn_reflns_av_sigmaI/netI 0.0414
_diffrn_reflns_limit_h_max 18
_diffrn_reflns_limit_h_min -18
_diffrn_reflns_limit_k_max 18
_diffrn_reflns_limit_k_min -19
_diffrn_reflns_limit_l_max 21
_diffrn_reflns_limit_l_min -21
_diffrn_reflns_number 43045
_diffrn_reflns_theta_full 27.48
_diffrn_reflns_theta_max 27.48
_diffrn_reflns_theta_min 1.33
_exptl_absorpt_coefficient_mu 0.750
_exptl_absorpt_correction_T_max 1.0000
_exptl_absorpt_correction_T_min 0.8542
_exptl_absorpt_correction_type multi-scan
_exptl_crystal_colour green
_exptl_crystal_density_diffrn 1.292
_exptl_crystal_density_method 'not measured'
_exptl_crystal_description block
_exptl_crystal_F_000 1292
_exptl_crystal_size_max 0.33
_exptl_crystal_size_mid 0.19
_exptl_crystal_size_min 0.10
_refine_diff_density_max 0.772
_refine_diff_density_min -0.625
_refine_diff_density_rms 0.067
_refine_ls_extinction_method none
_refine_ls_goodness_of_fit_ref 1.107
_refine_ls_hydrogen_treatment mixed
_refine_ls_matrix_type full
_refine_ls_number_parameters 702
_refine_ls_number_reflns 14460
_refine_ls_number_restraints 0
_refine_ls_restrained_S_all 1.107
_refine_ls_R_factor_all 0.0705
_refine_ls_R_factor_gt 0.0600
_refine_ls_shift/su_max 0.000
_refine_ls_shift/su_mean 0.000
_refine_ls_structure_factor_coef Fsqd
_refine_ls_weighting_details 'calc w=1/[\s^2^(Fo^2^)+(0.0622P)^2^+3.6377P] where P=(Fo^2^+2Fc^2^)/3'
_refine_ls_weighting_scheme calc
_refine_ls_wR_factor_gt 0.1463
_refine_ls_wR_factor_ref 0.1527
_reflns_number_gt 12399
_reflns_number_total 14460
_reflns_threshold_expression >2sigma(I)
_cod_data_source_file c6py00745g1.cif
_cod_data_source_block Fe1
_cod_depositor_comments
;
The following automatic conversions were performed:

'_symmetry_cell_setting' value 'Triclinic' changed to 'triclinic'
according to
/usr/data/users/saulius/crontab/automatic-downloads/current/RSC/lib/dictionaries/cif_core.dic
dictionary named 'cif_core.dic' version 2.4.2 from 2011-04-26.

Automatic conversion script
Id: cif_fix_values 4268 2015-11-12 08:31:59Z antanas 

2019-02-15
Z value and formula fixed to values more according to usual
chemical conventions.                 miguel
;
_cod_original_formula_sum 'C63 H72 Cl6 Fe2 N6'
_cod_original_formula_weight 1237.67
_cod_original_formula_units_Z 2
_cod_original_cell_volume 3182.3(11)
_cod_original_sg_symbol_H-M P-1
_cod_database_code 1543853
_platon_squeeze_void_probe_radius 1.20

loop_
_symmetry_equiv_pos_as_xyz
'x, y, z'
'-x, -y, -z'

loop_
_atom_site_label
_atom_site_type_symbol
_atom_site_fract_x
_atom_site_fract_y
_atom_site_fract_z
_atom_site_U_iso_or_equiv
_atom_site_adp_type
_atom_site_occupancy
_atom_site_symmetry_multiplicity
_atom_site_calc_flag
_atom_site_refinement_flags
N1' N 0.14087(17) 0.70199(16) 0.42367(14) 0.0211(5) Uani 1 1 d .
N2' N 0.11346(18) 0.72372(17) 0.57170(15) 0.0241(5) Uani 1 1 d .
C16 C 0.0381(2) 0.2362(2) 0.00733(17) 0.0224(5) Uani 1 1 d .
N2 N 0.14636(17) 0.26100(16) 0.04068(15) 0.0216(5) Uani 1 1 d .
C1 C 0.3087(2) 0.2835(2) 0.14576(17) 0.0220(5) Uani 1 1 d .
C9 C 0.5142(2) 0.3169(2) 0.17363(19) 0.0262(6) Uani 1 1 d .
N3 N 0.38873(17) 0.25415(17) -0.06267(15) 0.0228(5) Uani 1 1 d .
C26' C 0.6048(2) 0.6830(2) 0.4798(2) 0.0314(7) Uani 1 1 d .
H26' H 0.6453 0.6337 0.4693 0.038 Uiso 1 1 calc R
N1 N 0.34195(17) 0.27441(17) 0.07809(15) 0.0218(5) Uani 1 1 d .
C271 C 0.3572(3) 0.0536(2) -0.1428(2) 0.0371(7) Uani 1 1 d .
H27D H 0.4152 0.0551 -0.0913 0.056 Uiso 1 1 calc R
H27E H 0.3407 -0.0104 -0.1833 0.056 Uiso 1 1 calc R
H27F H 0.2988 0.0718 -0.1249 0.056 Uiso 1 1 calc R
C7' C -0.0350(2) 0.6627(2) 0.33911(19) 0.0274(6) Uani 1 1 d .
C5 C 0.2495(2) 0.3722(2) 0.3069(2) 0.0339(7) Uani 1 1 d .
H5A H 0.2512 0.4043 0.3669 0.041 Uiso 1 1 calc R
H5B H 0.2497 0.4212 0.2769 0.041 Uiso 1 1 calc R
C17 C -0.0240(2) 0.3075(2) 0.01894(18) 0.0237(6) Uani 1 1 d .
C27 C 0.3832(2) 0.1215(2) -0.18709(19) 0.0288(6) Uani 1 1 d .
C22' C 0.4424(2) 0.7366(2) 0.46967(17) 0.0225(5) Uani 1 1 d .
C14 C 0.4625(2) 0.2567(2) 0.00594(19) 0.0250(6) Uani 1 1 d .
C2 C 0.1965(2) 0.25942(19) 0.11830(18) 0.0223(5) Uani 1 1 d .
N3' N 0.33446(17) 0.71500(17) 0.44606(15) 0.0232(5) Uani 1 1 d .
C10' C 0.1134(2) 0.6504(2) 0.18433(18) 0.0301(6) Uani 1 1 d .
H10A H 0.1235 0.7126 0.1748 0.036 Uiso 1 1 calc R
H10B H 0.0540 0.6130 0.1355 0.036 Uiso 1 1 calc R
C25 C 0.4184(2) 0.1501(3) -0.3101(2) 0.0370(7) Uani 1 1 d .
H25 H 0.4239 0.1268 -0.3665 0.044 Uiso 1 1 calc R
C15' C 0.1655(2) 0.69238(19) 0.35154(18) 0.0226(5) Uani 1 1 d .
C17' C 0.1296(2) 0.8546(2) 0.7000(2) 0.0313(7) Uani 1 1 d .
C22 C 0.4010(2) 0.2183(2) -0.14678(18) 0.0241(6) Uani 1 1 d .
C25' C 0.6502(2) 0.7752(3) 0.5198(2) 0.0338(7) Uani 1 1 d .
H25' H 0.7217 0.7886 0.5372 0.041 Uiso 1 1 calc R
C27' C 0.4995(2) 0.6617(2) 0.45456(18) 0.0266(6) Uani 1 1 d .
C5' C -0.1875(2) 0.7388(3) 0.3653(2) 0.0416(8) Uani 1 1 d .
H5'A H -0.1977 0.7754 0.3227 0.050 Uiso 1 1 calc R
H5'B H -0.2544 0.7224 0.3693 0.050 Uiso 1 1 calc R
C21 C -0.0017(2) 0.1418(2) -0.03777(19) 0.0267(6) Uani 1 1 d .
C11' C 0.2078(2) 0.5992(2) 0.1829(2) 0.0336(7) Uani 1 1 d .
H11A H 0.2116 0.5517 0.2150 0.040 Uiso 1 1 calc R
H11B H 0.2001 0.5652 0.1218 0.040 Uiso 1 1 calc R
C1' C 0.0436(2) 0.6914(2) 0.41934(18) 0.0244(6) Uani 1 1 d .
C4' C -0.1196(2) 0.7998(3) 0.4534(2) 0.0373(7) Uani 1 1 d .
H4'A H -0.1601 0.8439 0.4804 0.045 Uiso 1 1 calc R
H4'B H -0.0665 0.8381 0.4452 0.045 Uiso 1 1 calc R
C18 C -0.1288(2) 0.2823(2) -0.01655(19) 0.0282(6) Uani 1 1 d .
H18 H -0.1724 0.3295 -0.0089 0.034 Uiso 1 1 calc R
C21' C 0.1018(2) 0.6919(2) 0.7037(2) 0.0325(7) Uani 1 1 d .
C9' C 0.0914(2) 0.6651(2) 0.26844(18) 0.0253(6) Uani 1 1 d .
C172 C 0.1380(3) 0.9241(2) 0.6510(2) 0.0388(8) Uani 1 1 d .
H17A H 0.1926 0.9107 0.6266 0.058 Uiso 1 1 calc R
H17B H 0.1527 0.9884 0.6908 0.058 Uiso 1 1 calc R
H17C H 0.0739 0.9184 0.6036 0.058 Uiso 1 1 calc R
C16' C 0.1136(2) 0.7574(2) 0.66000(18) 0.0274(6) Uani 1 1 d .
C12' C 0.3069(2) 0.6660(2) 0.2233(2) 0.0334(7) Uani 1 1 d .
H12A H 0.3166 0.6940 0.1789 0.040 Uiso 1 1 calc R
H12B H 0.3639 0.6290 0.2398 0.040 Uiso 1 1 calc R
C171 C 0.0199(2) 0.4084(2) 0.0667(2) 0.0326(7) Uani 1 1 d .
H17D H 0.0553 0.4142 0.1283 0.049 Uiso 1 1 calc R
H17E H -0.0346 0.4488 0.0619 0.049 Uiso 1 1 calc R
H17F H 0.0677 0.4280 0.0411 0.049 Uiso 1 1 calc R
C14' C 0.2765(2) 0.7162(2) 0.37070(17) 0.0232(5) Uani 1 1 d .
C8' C -0.0082(2) 0.6492(2) 0.26501(19) 0.0272(6) Uani 1 1 d .
H8' H -0.0598 0.6282 0.2096 0.033 Uiso 1 1 calc R
C272 C 0.4508(3) 0.5615(2) 0.4125(2) 0.0351(7) Uani 1 1 d .
H27A H 0.4113 0.5532 0.3512 0.053 Uiso 1 1 calc R
H27B H 0.4059 0.5469 0.4428 0.053 Uiso 1 1 calc R
H27C H 0.5032 0.5188 0.4159 0.053 Uiso 1 1 calc R
C26 C 0.3917(2) 0.0881(2) -0.2699(2) 0.0360(7) Uani 1 1 d .
H26 H 0.3790 0.0223 -0.2989 0.043 Uiso 1 1 calc R
C24 C 0.4370(2) 0.2461(3) -0.2681(2) 0.0334(7) Uani 1 1 d .
H24 H 0.4563 0.2880 -0.2958 0.040 Uiso 1 1 calc R
C20 C -0.1074(2) 0.1209(2) -0.0732(2) 0.0304(6) Uani 1 1 d .
H20 H -0.1365 0.0579 -0.1053 0.037 Uiso 1 1 calc R
C211 C 0.0667(2) 0.0658(2) -0.0463(2) 0.0329(7) Uani 1 1 d .
H21D H 0.1149 0.0824 -0.0729 0.049 Uiso 1 1 calc R
H21E H 0.0260 0.0056 -0.0832 0.049 Uiso 1 1 calc R
H21F H 0.1037 0.0599 0.0116 0.049 Uiso 1 1 calc R
C19 C -0.1698(2) 0.1904(2) -0.0623(2) 0.0326(7) Uani 1 1 d .
H19 H -0.2412 0.1748 -0.0865 0.039 Uiso 1 1 calc R
C13 C 0.5647(2) 0.2243(2) 0.0096(2) 0.0312(7) Uani 1 1 d .
H13C H 0.5608 0.1864 -0.0495 0.037 Uiso 1 1 calc R
H13D H 0.5807 0.1826 0.0480 0.037 Uiso 1 1 calc R
C20' C 0.1104(2) 0.7266(3) 0.7913(2) 0.0413(8) Uani 1 1 d .
H20' H 0.1047 0.6836 0.8229 0.050 Uiso 1 1 calc R
C19' C 0.1271(3) 0.8230(3) 0.8331(2) 0.0447(9) Uani 1 1 d .
H19' H 0.1326 0.8455 0.8927 0.054 Uiso 1 1 calc R
C8 C 0.4778(2) 0.3299(2) 0.24291(19) 0.0269(6) Uani 1 1 d .
H8 H 0.5246 0.3529 0.3006 0.032 Uiso 1 1 calc R
C12 C 0.6505(2) 0.3047(3) 0.0430(2) 0.0368(7) Uani 1 1 d .
H12C H 0.6459 0.3346 -0.0037 0.044 Uiso 1 1 calc R
H12D H 0.7159 0.2783 0.0564 0.044 Uiso 1 1 calc R
C2' C 0.0317(2) 0.7172(2) 0.50776(18) 0.0243(6) Uani 1 1 d .
C23' C 0.4871(2) 0.8306(2) 0.50935(19) 0.0272(6) Uani 1 1 d .
C232 C 0.4242(3) 0.9102(2) 0.5212(2) 0.0365(7) Uani 1 1 d .
H23A H 0.3715 0.8931 0.5431 0.055 Uiso 1 1 calc R
H23B H 0.3925 0.9225 0.4650 0.055 Uiso 1 1 calc R
H23C H 0.4674 0.9671 0.5630 0.055 Uiso 1 1 calc R
C15 C 0.4416(2) 0.2859(2) 0.09013(18) 0.0229(5) Uani 1 1 d .
C231 C 0.4447(3) 0.3874(2) -0.1424(2) 0.0420(8) Uani 1 1 d .
H23D H 0.3870 0.4066 -0.1237 0.063 Uiso 1 1 calc R
H23E H 0.4515 0.4208 -0.1835 0.063 Uiso 1 1 calc R
H23F H 0.5067 0.4030 -0.0914 0.063 Uiso 1 1 calc R
C24' C 0.5924(2) 0.8479(2) 0.5345(2) 0.0333(7) Uani 1 1 d .
H24' H 0.6247 0.9108 0.5623 0.040 Uiso 1 1 calc R
C3 C 0.1543(2) 0.2268(2) 0.17889(19) 0.0288(6) Uani 1 1 d .
H3A H 0.1953 0.1789 0.1993 0.035 Uiso 1 1 calc R
H3B H 0.0846 0.1954 0.1454 0.035 Uiso 1 1 calc R
C7 C 0.3758(2) 0.3108(2) 0.23163(18) 0.0239(6) Uani 1 1 d .
C6 C 0.3449(2) 0.3230(2) 0.31163(19) 0.0299(6) Uani 1 1 d .
H6A H 0.4013 0.3603 0.3635 0.036 Uiso 1 1 calc R
H6B H 0.3331 0.2600 0.3191 0.036 Uiso 1 1 calc R
C212 C 0.0789(3) 0.5878(3) 0.6571(3) 0.0457(9) Uani 1 1 d .
H21A H 0.0106 0.5745 0.6140 0.069 Uiso 1 1 calc R
H21B H 0.0830 0.5526 0.6994 0.069 Uiso 1 1 calc R
H21C H 0.1282 0.5685 0.6276 0.069 Uiso 1 1 calc R
C13' C 0.3103(2) 0.7463(2) 0.30428(18) 0.0276(6) Uani 1 1 d .
H13A H 0.3806 0.7781 0.3331 0.033 Uiso 1 1 calc R
H13B H 0.2671 0.7933 0.2848 0.033 Uiso 1 1 calc R
C23 C 0.4279(2) 0.2824(2) -0.1861(2) 0.0290(6) Uani 1 1 d .
C11 C 0.6495(2) 0.3805(3) 0.1247(2) 0.0380(7) Uani 1 1 d .
H11C H 0.7162 0.4196 0.1523 0.046 Uiso 1 1 calc R
H11D H 0.5980 0.4224 0.1072 0.046 Uiso 1 1 calc R
C18' C 0.1357(3) 0.8860(3) 0.7878(2) 0.0423(8) Uani 1 1 d .
H18' H 0.1459 0.9519 0.8166 0.051 Uiso 1 1 calc R
C6' C -0.1450(2) 0.6478(3) 0.3319(2) 0.0379(8) Uani 1 1 d .
H6'A H -0.1521 0.6038 0.3653 0.045 Uiso 1 1 calc R
H6'B H -0.1859 0.6176 0.2700 0.045 Uiso 1 1 calc R
C3' C -0.0686(2) 0.7431(2) 0.5160(2) 0.0321(7) Uani 1 1 d .
H3'A H -0.0581 0.7811 0.5767 0.039 Uiso 1 1 calc R
H3'B H -0.1138 0.6848 0.5033 0.039 Uiso 1 1 calc R
C4 C 0.1515(2) 0.3048(3) 0.2592(2) 0.0346(7) Uani 1 1 d .
H4A H 0.0954 0.3419 0.2404 0.041 Uiso 1 1 calc R
H4B H 0.1367 0.2747 0.3005 0.041 Uiso 1 1 calc R
C10 C 0.6264(2) 0.3394(3) 0.1915(2) 0.0345(7) Uani 1 1 d .
H10C H 0.6588 0.2808 0.1920 0.041 Uiso 1 1 calc R
H10D H 0.6566 0.3850 0.2502 0.041 Uiso 1 1 calc R
Fe1 Fe 0.23932(3) 0.28338(3) -0.04249(2) 0.02238(10) Uani 1 1 d .
Fe2 Fe 0.25592(3) 0.70066(3) 0.54086(2) 0.02269(10) Uani 1 1 d .
Cl1' Cl 0.27602(7) 0.54759(6) 0.54586(6) 0.0404(2) Uani 1 1 d .
Cl1 Cl 0.22719(6) 0.43968(6) -0.03866(6) 0.03735(18) Uani 1 1 d .
Cl2 Cl 0.13806(6) 0.18842(6) -0.17683(5) 0.03339(17) Uani 1 1 d .
Cl2' Cl 0.36338(6) 0.80722(5) 0.66579(5) 0.03263(17) Uani 1 1 d .
Cl3 Cl 0.12494(10) 0.06013(9) 0.29967(8) 0.0690(3) Uani 1 1 d .
Cl4 Cl 0.13455(16) -0.06651(11) 0.40536(12) 0.1057(6) Uani 1 1 d .
C28 C 0.0895(4) -0.0509(3) 0.3016(3) 0.0764(15) Uani 1 1 d .
H28A H 0.1151 -0.0979 0.2617 0.092 Uiso 1 1 calc R
H28B H 0.0147 -0.0632 0.2795 0.092 Uiso 1 1 calc R

loop_
_atom_site_aniso_label
_atom_site_aniso_U_11
_atom_site_aniso_U_22
_atom_site_aniso_U_33
_atom_site_aniso_U_23
_atom_site_aniso_U_13
_atom_site_aniso_U_12
N1' 0.0196(11) 0.0248(12) 0.0184(11) 0.0059(9) 0.0061(9) 0.0027(9)
N2' 0.0236(12) 0.0281(12) 0.0216(11) 0.0060(10) 0.0099(9) 0.0048(9)
C16 0.0188(12) 0.0313(15) 0.0182(12) 0.0080(11) 0.0072(10) 0.0021(11)
N2 0.0180(11) 0.0263(12) 0.0210(11) 0.0064(9) 0.0076(9) 0.0023(9)
C1 0.0220(13) 0.0252(14) 0.0209(13) 0.0074(11) 0.0093(11) 0.0043(10)
C9 0.0221(14) 0.0303(15) 0.0252(14) 0.0070(12) 0.0074(11) 0.0051(11)
N3 0.0219(11) 0.0273(12) 0.0205(11) 0.0060(9) 0.0098(9) 0.0035(9)
C26' 0.0272(15) 0.0442(18) 0.0265(15) 0.0125(13) 0.0119(12) 0.0098(13)
N1 0.0194(11) 0.0273(12) 0.0188(11) 0.0077(9) 0.0056(9) 0.0041(9)
C271 0.0424(19) 0.0342(17) 0.0358(17) 0.0102(14) 0.0146(15) 0.0023(14)
C7' 0.0237(14) 0.0302(15) 0.0266(14) 0.0075(12) 0.0067(12) 0.0046(11)
C5 0.0316(16) 0.0466(19) 0.0246(15) 0.0062(13) 0.0141(13) 0.0078(14)
C17 0.0219(13) 0.0322(15) 0.0204(13) 0.0102(11) 0.0097(11) 0.0018(11)
C27 0.0232(14) 0.0357(16) 0.0258(14) 0.0057(12) 0.0084(12) 0.0058(12)
C22' 0.0200(13) 0.0307(15) 0.0170(12) 0.0049(11) 0.0080(10) 0.0030(11)
C14 0.0199(13) 0.0271(14) 0.0283(14) 0.0064(12) 0.0101(11) 0.0022(11)
C2 0.0210(13) 0.0241(13) 0.0224(13) 0.0056(11) 0.0089(11) 0.0029(10)
N3' 0.0205(11) 0.0257(12) 0.0229(11) 0.0047(9) 0.0083(9) 0.0033(9)
C10' 0.0314(16) 0.0392(17) 0.0172(13) 0.0069(12) 0.0057(12) 0.0032(13)
C25 0.0326(17) 0.056(2) 0.0251(15) 0.0091(15) 0.0149(13) 0.0144(15)
C15' 0.0221(13) 0.0239(14) 0.0215(13) 0.0061(11) 0.0072(11) 0.0034(10)
C17' 0.0241(14) 0.0396(17) 0.0273(15) 0.0036(13) 0.0097(12) 0.0047(12)
C22 0.0177(12) 0.0334(15) 0.0198(13) 0.0040(11) 0.0075(10) 0.0039(11)
C25' 0.0212(14) 0.058(2) 0.0258(15) 0.0182(14) 0.0083(12) 0.0020(14)
C27' 0.0257(14) 0.0348(16) 0.0214(13) 0.0086(12) 0.0099(11) 0.0067(12)
C5' 0.0231(15) 0.070(3) 0.0386(18) 0.0227(18) 0.0136(14) 0.0171(16)
C21 0.0266(14) 0.0301(15) 0.0242(14) 0.0068(12) 0.0106(12) -0.0006(11)
C11' 0.0383(17) 0.0369(17) 0.0233(14) 0.0022(13) 0.0128(13) 0.0026(14)
C1' 0.0246(14) 0.0266(14) 0.0229(13) 0.0075(11) 0.0088(11) 0.0061(11)
C4' 0.0299(16) 0.049(2) 0.0410(18) 0.0161(16) 0.0189(14) 0.0165(14)
C18 0.0200(13) 0.0439(18) 0.0284(15) 0.0187(13) 0.0112(12) 0.0100(12)
C21' 0.0230(14) 0.0453(19) 0.0324(16) 0.0134(14) 0.0117(13) 0.0049(13)
C9' 0.0272(14) 0.0272(14) 0.0202(13) 0.0066(11) 0.0063(11) 0.0063(11)
C172 0.0435(19) 0.0314(17) 0.0402(18) 0.0046(14) 0.0171(15) 0.0080(14)
C16' 0.0220(14) 0.0388(17) 0.0213(14) 0.0066(12) 0.0086(11) 0.0053(12)
C12' 0.0317(16) 0.0466(19) 0.0238(15) 0.0076(13) 0.0137(13) 0.0065(14)
C171 0.0349(17) 0.0279(16) 0.0365(17) 0.0071(13) 0.0154(14) 0.0080(13)
C14' 0.0252(14) 0.0255(14) 0.0194(13) 0.0060(11) 0.0085(11) 0.0056(11)
C8' 0.0204(13) 0.0331(16) 0.0215(13) 0.0056(12) -0.0002(11) 0.0029(11)
C272 0.0391(18) 0.0338(17) 0.0316(16) 0.0054(13) 0.0137(14) 0.0100(14)
C26 0.0362(17) 0.0397(18) 0.0289(16) 0.0008(14) 0.0134(14) 0.0121(14)
C24 0.0285(15) 0.052(2) 0.0328(16) 0.0236(15) 0.0175(13) 0.0141(14)
C20 0.0257(15) 0.0361(17) 0.0268(15) 0.0059(13) 0.0086(12) -0.0057(12)
C211 0.0351(17) 0.0280(15) 0.0393(17) 0.0084(13) 0.0187(14) 0.0045(13)
C19 0.0194(14) 0.0492(19) 0.0300(16) 0.0156(14) 0.0062(12) -0.0002(13)
C13 0.0233(14) 0.0450(18) 0.0260(15) 0.0081(13) 0.0105(12) 0.0101(13)
C20' 0.0304(17) 0.073(3) 0.0289(16) 0.0231(17) 0.0135(14) 0.0083(16)
C19' 0.0292(17) 0.080(3) 0.0221(15) 0.0067(17) 0.0109(13) 0.0063(17)
C8 0.0230(14) 0.0353(16) 0.0206(13) 0.0071(12) 0.0053(11) 0.0056(12)
C12 0.0232(15) 0.057(2) 0.0343(17) 0.0163(15) 0.0125(13) 0.0054(14)
C2' 0.0206(13) 0.0289(15) 0.0225(13) 0.0066(11) 0.0070(11) 0.0018(11)
C23' 0.0285(15) 0.0298(15) 0.0232(14) 0.0070(12) 0.0095(12) 0.0002(12)
C232 0.0407(18) 0.0295(16) 0.0416(18) 0.0075(14) 0.0196(15) 0.0021(13)
C15 0.0174(12) 0.0286(14) 0.0236(13) 0.0076(11) 0.0081(11) 0.0060(10)
C231 0.049(2) 0.0384(19) 0.047(2) 0.0168(16) 0.0246(17) 0.0069(16)
C24' 0.0317(16) 0.0406(18) 0.0259(15) 0.0094(13) 0.0087(13) -0.0073(13)
C3 0.0234(14) 0.0384(17) 0.0252(14) 0.0120(13) 0.0072(12) -0.0010(12)
C7 0.0247(14) 0.0293(15) 0.0189(13) 0.0079(11) 0.0078(11) 0.0075(11)
C6 0.0263(15) 0.0439(18) 0.0203(14) 0.0099(13) 0.0083(12) 0.0063(13)
C212 0.053(2) 0.042(2) 0.052(2) 0.0213(17) 0.0244(19) 0.0062(17)
C13' 0.0262(14) 0.0364(16) 0.0205(13) 0.0084(12) 0.0083(11) 0.0021(12)
C23 0.0216(14) 0.0400(17) 0.0280(15) 0.0105(13) 0.0109(12) 0.0069(12)
C11 0.0282(16) 0.0421(19) 0.0430(19) 0.0098(15) 0.0137(14) -0.0020(14)
C18' 0.0329(17) 0.052(2) 0.0337(18) -0.0049(16) 0.0143(14) 0.0035(15)
C6' 0.0184(14) 0.059(2) 0.0313(16) 0.0098(15) 0.0053(12) -0.0013(14)
C3' 0.0212(14) 0.0460(19) 0.0298(15) 0.0082(14) 0.0115(12) 0.0057(13)
C4 0.0294(16) 0.053(2) 0.0262(15) 0.0116(14) 0.0156(13) 0.0047(14)
C10 0.0194(14) 0.050(2) 0.0271(15) 0.0032(14) 0.0050(12) 0.0018(13)
Fe1 0.0192(2) 0.0301(2) 0.01817(19) 0.00730(16) 0.00643(15) 0.00450(15)
Fe2 0.0208(2) 0.0287(2) 0.01800(19) 0.00647(16) 0.00565(15) 0.00637(16)
Cl1' 0.0539(5) 0.0324(4) 0.0436(5) 0.0145(3) 0.0242(4) 0.0166(4)
Cl1 0.0451(5) 0.0309(4) 0.0426(4) 0.0119(3) 0.0220(4) 0.0105(3)
Cl2 0.0314(4) 0.0391(4) 0.0226(3) 0.0047(3) 0.0036(3) -0.0014(3)
Cl2' 0.0299(4) 0.0350(4) 0.0253(4) 0.0034(3) 0.0036(3) -0.0001(3)
Cl3 0.0831(8) 0.0588(7) 0.0683(7) 0.0112(6) 0.0360(7) 0.0032(6)
Cl4 0.1562(16) 0.0587(8) 0.0983(12) 0.0348(8) 0.0263(11) 0.0274(9)
C28 0.075(3) 0.051(3) 0.073(3) 0.000(2) 0.000(3) -0.012(2)

loop_
_atom_type_symbol
_atom_type_description
_atom_type_scat_dispersion_real
_atom_type_scat_dispersion_imag
_atom_type_scat_source
C C 0.0033 0.0016 'International Tables Vol C Tables 4.2.6.8 and 6.1.1.4'
H H 0.0000 0.0000 'International Tables Vol C Tables 4.2.6.8 and 6.1.1.4'
N N 0.0061 0.0033 'International Tables Vol C Tables 4.2.6.8 and 6.1.1.4'
Cl Cl 0.1484 0.1585 'International Tables Vol C Tables 4.2.6.8 and 6.1.1.4'
Fe Fe 0.3463 0.8444 'International Tables Vol C Tables 4.2.6.8 and 6.1.1.4'

loop_
_geom_angle_atom_site_label_1
_geom_angle_atom_site_label_2
_geom_angle_atom_site_label_3
_geom_angle
C15' N1' C1' 121.1(2)
C15' N1' Fe2 118.74(18)
C1' N1' Fe2 118.49(18)
C2' N2' C16' 120.0(2)
C2' N2' Fe2 117.46(18)
C16' N2' Fe2 122.01(18)
C17 C16 C21 122.1(3)
C17 C16 N2 119.0(2)
C21 C16 N2 119.0(2)
C2 N2 C16 119.6(2)
C2 N2 Fe1 116.23(18)
C16 N2 Fe1 123.59(17)
N1 C1 C7 121.2(2)
N1 C1 C2 112.9(2)
C7 C1 C2 125.9(2)
C8 C9 C15 116.1(3)
C8 C9 C10 119.6(3)
C15 C9 C10 124.3(3)
C14 N3 C22 119.0(2)
C14 N3 Fe1 115.64(18)
C22 N3 Fe1 124.48(17)
C25' C26' C27' 120.6(3)
C25' C26' H26' 119.7
C27' C26' H26' 119.7
C1 N1 C15 121.1(2)
C1 N1 Fe1 118.83(18)
C15 N1 Fe1 117.54(18)
C27 C271 H27D 109.5
C27 C271 H27E 109.5
H27D C271 H27E 109.5
C27 C271 H27F 109.5
H27D C271 H27F 109.5
H27E C271 H27F 109.5
C8' C7' C1' 116.9(3)
C8' C7' C6' 120.5(3)
C1' C7' C6' 122.6(3)
C4 C5 C6 113.4(3)
C4 C5 H5A 108.9
C6 C5 H5A 108.9
C4 C5 H5B 108.9
C6 C5 H5B 108.9
H5A C5 H5B 107.7
C16 C17 C18 117.9(3)
C16 C17 C171 121.4(3)
C18 C17 C171 120.7(3)
C22 C27 C26 118.2(3)
C22 C27 C271 121.4(3)
C26 C27 C271 120.4(3)
C27' C22' C23' 122.2(3)
C27' C22' N3' 118.2(3)
C23' C22' N3' 119.5(2)
N3 C14 C15 116.2(2)
N3 C14 C13 126.7(3)
C15 C14 C13 116.8(2)
N2 C2 C1 115.4(2)
N2 C2 C3 126.1(2)
C1 C2 C3 118.2(2)
C14' N3' C22' 119.5(2)
C14' N3' Fe2 115.83(18)
C22' N3' Fe2 123.94(17)
C9' C10' C11' 113.4(2)
C9' C10' H10A 108.9
C11' C10' H10A 108.9
C9' C10' H10B 108.9
C11' C10' H10B 108.9
H10A C10' H10B 107.7
C24 C25 C26 119.9(3)
C24 C25 H25 120.0
C26 C25 H25 120.0
N1' C15' C9' 121.3(3)
N1' C15' C14' 113.0(2)
C9' C15' C14' 125.7(2)
C16' C17' C18' 117.5(3)
C16' C17' C172 121.7(3)
C18' C17' C172 120.8(3)
C27 C22 C23 122.1(3)
C27 C22 N3 118.9(3)
C23 C22 N3 118.9(3)
C24' C25' C26' 120.4(3)
C24' C25' H25' 119.8
C26' C25' H25' 119.8
C22' C27' C26' 117.9(3)
C22' C27' C272 121.7(3)
C26' C27' C272 120.4(3)
C4' C5' C6' 113.1(3)
C4' C5' H5'A 108.9
C6' C5' H5'A 108.9
C4' C5' H5'B 108.9
C6' C5' H5'B 108.9
H5'A C5' H5'B 107.8
C20 C21 C16 117.5(3)
C20 C21 C211 121.5(3)
C16 C21 C211 121.0(3)
C12' C11' C10' 113.4(3)
C12' C11' H11A 108.9
C10' C11' H11A 108.9
C12' C11' H11B 108.9
C10' C11' H11B 108.9
H11A C11' H11B 107.7
N1' C1' C7' 121.3(3)
N1' C1' C2' 112.7(2)
C7' C1' C2' 126.0(3)
C5' C4' C3' 113.5(3)
C5' C4' H4'A 108.9
C3' C4' H4'A 108.9
C5' C4' H4'B 108.9
C3' C4' H4'B 108.9
H4'A C4' H4'B 107.7
C19 C18 C17 121.2(3)
C19 C18 H18 119.4
C17 C18 H18 119.4
C20' C21' C16' 117.8(3)
C20' C21' C212 121.3(3)
C16' C21' C212 121.0(3)
C8' C9' C15' 116.6(3)
C8' C9' C10' 119.0(3)
C15' C9' C10' 124.4(3)
C17' C172 H17A 109.5
C17' C172 H17B 109.5
H17A C172 H17B 109.5
C17' C172 H17C 109.5
H17A C172 H17C 109.5
H17B C172 H17C 109.5
C17' C16' C21' 122.4(3)
C17' C16' N2' 118.3(3)
C21' C16' N2' 119.3(3)
C11' C12' C13' 113.5(2)
C11' C12' H12A 108.9
C13' C12' H12A 108.9
C11' C12' H12B 108.9
C13' C12' H12B 108.9
H12A C12' H12B 107.7
C17 C171 H17D 109.5
C17 C171 H17E 109.5
H17D C171 H17E 109.5
C17 C171 H17F 109.5
H17D C171 H17F 109.5
H17E C171 H17F 109.5
N3' C14' C15' 115.9(2)
N3' C14' C13' 125.4(3)
C15' C14' C13' 118.5(2)
C7' C8' C9' 122.6(3)
C7' C8' H8' 118.7
C9' C8' H8' 118.7
C27' C272 H27A 109.5
C27' C272 H27B 109.5
H27A C272 H27B 109.5
C27' C272 H27C 109.5
H27A C272 H27C 109.5
H27B C272 H27C 109.5
C25 C26 C27 120.7(3)
C25 C26 H26 119.7
C27 C26 H26 119.7
C25 C24 C23 121.3(3)
C25 C24 H24 119.4
C23 C24 H24 119.4
C19 C20 C21 121.2(3)
C19 C20 H20 119.4
C21 C20 H20 119.4
C21 C211 H21D 109.5
C21 C211 H21E 109.5
H21D C211 H21E 109.5
C21 C211 H21F 109.5
H21D C211 H21F 109.5
H21E C211 H21F 109.5
C18 C19 C20 120.1(3)
C18 C19 H19 120.0
C20 C19 H19 120.0
C14 C13 C12 113.9(3)
C14 C13 H13C 108.8
C12 C13 H13C 108.8
C14 C13 H13D 108.8
C12 C13 H13D 108.8
H13C C13 H13D 107.7
C19' C20' C21' 121.1(3)
C19' C20' H20' 119.5
C21' C20' H20' 119.5
C18' C19' C20' 120.0(3)
C18' C19' H19' 120.0
C20' C19' H19' 120.0
C9 C8 C7 122.9(3)
C9 C8 H8 118.6
C7 C8 H8 118.6
C13 C12 C11 113.5(3)
C13 C12 H12C 108.9
C11 C12 H12C 108.9
C13 C12 H12D 108.9
C11 C12 H12D 108.9
H12C C12 H12D 107.7
N2' C2' C1' 115.0(2)
N2' C2' C3' 125.3(3)
C1' C2' C3' 119.3(2)
C24' C23' C22' 117.7(3)
C24' C23' C232 121.0(3)
C22' C23' C232 121.3(3)
C23' C232 H23A 109.5
C23' C232 H23B 109.5
H23A C232 H23B 109.5
C23' C232 H23C 109.5
H23A C232 H23C 109.5
H23B C232 H23C 109.5
N1 C15 C9 121.7(2)
N1 C15 C14 112.1(2)
C9 C15 C14 126.1(2)
C23 C231 H23D 109.5
C23 C231 H23E 109.5
H23D C231 H23E 109.5
C23 C231 H23F 109.5
H23D C231 H23F 109.5
H23E C231 H23F 109.5
C25' C24' C23' 121.2(3)
C25' C24' H24' 119.4
C23' C24' H24' 119.4
C2 C3 C4 115.5(3)
C2 C3 H3A 108.4
C4 C3 H3A 108.4
C2 C3 H3B 108.4
C4 C3 H3B 108.4
H3A C3 H3B 107.5
C8 C7 C1 116.7(2)
C8 C7 C6 118.6(3)
C1 C7 C6 124.7(2)
C7 C6 C5 113.3(2)
C7 C6 H6A 108.9
C5 C6 H6A 108.9
C7 C6 H6B 108.9
C5 C6 H6B 108.9
H6A C6 H6B 107.7
C21' C212 H21A 109.5
C21' C212 H21B 109.5
H21A C212 H21B 109.5
C21' C212 H21C 109.5
H21A C212 H21C 109.5
H21B C212 H21C 109.5
C14' C13' C12' 115.3(3)
C14' C13' H13A 108.5
C12' C13' H13A 108.5
C14' C13' H13B 108.5
C12' C13' H13B 108.5
H13A C13' H13B 107.5
C24 C23 C22 117.7(3)
C24 C23 C231 120.8(3)
C22 C23 C231 121.5(3)
C10 C11 C12 113.1(3)
C10 C11 H11C 109.0
C12 C11 H11C 109.0
C10 C11 H11D 109.0
C12 C11 H11D 109.0
H11C C11 H11D 107.8
C19' C18' C17' 121.2(3)
C19' C18' H18' 119.4
C17' C18' H18' 119.4
C7' C6' C5' 113.8(3)
C7' C6' H6'A 108.8
C5' C6' H6'A 108.8
C7' C6' H6'B 108.8
C5' C6' H6'B 108.8
H6'A C6' H6'B 107.7
C2' C3' C4' 111.7(2)
C2' C3' H3'A 109.3
C4' C3' H3'A 109.3
C2' C3' H3'B 109.3
C4' C3' H3'B 109.3
H3'A C3' H3'B 107.9
C5 C4 C3 114.2(2)
C5 C4 H4A 108.7
C3 C4 H4A 108.7
C5 C4 H4B 108.7
C3 C4 H4B 108.7
H4A C4 H4B 107.6
C9 C10 C11 113.5(3)
C9 C10 H10C 108.9
C11 C10 H10C 108.9
C9 C10 H10D 108.9
C11 C10 H10D 108.9
H10C C10 H10D 107.7
N1 Fe1 N3 72.65(9)
N1 Fe1 N2 72.38(9)
N3 Fe1 N2 141.10(9)
N1 Fe1 Cl2 140.83(7)
N3 Fe1 Cl2 96.39(7)
N2 Fe1 Cl2 99.98(7)
N1 Fe1 Cl1 110.04(8)
N3 Fe1 Cl1 105.00(7)
N2 Fe1 Cl1 102.53(7)
Cl2 Fe1 Cl1 109.12(5)
N1' Fe2 N2' 72.70(9)
N1' Fe2 N3' 73.10(9)
N2' Fe2 N3' 143.16(9)
N1' Fe2 Cl2' 138.56(7)
N2' Fe2 Cl2' 97.12(7)
N3' Fe2 Cl2' 99.44(7)
N1' Fe2 Cl1' 110.77(8)
N2' Fe2 Cl1' 102.31(7)
N3' Fe2 Cl1' 102.22(7)
Cl2' Fe2 Cl1' 110.64(5)
Cl3 C28 Cl4 113.3(3)
Cl3 C28 H28A 108.9
Cl4 C28 H28A 108.9
Cl3 C28 H28B 108.9
Cl4 C28 H28B 108.9
H28A C28 H28B 107.7

loop_
_geom_bond_atom_site_label_1
_geom_bond_atom_site_label_2
_geom_bond_distance
N1' C15' 1.341(3)
N1' C1' 1.345(4)
N1' Fe2 2.129(2)
N2' C2' 1.284(4)
N2' C16' 1.440(3)
N2' Fe2 2.231(2)
C16 C17 1.398(4)
C16 C21 1.403(4)
C16 N2 1.442(3)
N2 C2 1.285(4)
N2 Fe1 2.272(2)
C1 N1 1.341(3)
C1 C7 1.400(4)
C1 C2 1.496(4)
C9 C8 1.388(4)
C9 C15 1.400(4)
C9 C10 1.515(4)
N3 C14 1.278(4)
N3 C22 1.444(3)
N3 Fe1 2.261(2)
C26' C25' 1.383(5)
C26' C27' 1.403(4)
C26' H26' 0.9500
N1 C15 1.346(3)
N1 Fe1 2.132(2)
C271 C27 1.502(4)
C271 H27D 0.9800
C271 H27E 0.9800
C271 H27F 0.9800
C7' C8' 1.384(4)
C7' C1' 1.400(4)
C7' C6' 1.514(4)
C5 C4 1.527(5)
C5 C6 1.531(4)
C5 H5A 0.9900
C5 H5B 0.9900
C17 C18 1.399(4)
C17 C171 1.501(4)
C27 C22 1.390(4)
C27 C26 1.397(4)
C22' C27' 1.400(4)
C22' C23' 1.402(4)
C22' N3' 1.442(3)
C14 C15 1.495(4)
C14 C13 1.511(4)
C2 C3 1.503(4)
N3' C14' 1.281(4)
N3' Fe2 2.259(2)
C10' C9' 1.508(4)
C10' C11' 1.546(4)
C10' H10A 0.9900
C10' H10B 0.9900
C25 C24 1.382(5)
C25 C26 1.386(5)
C25 H25 0.9500
C15' C9' 1.403(4)
C15' C14' 1.498(4)
C17' C16' 1.395(4)
C17' C18' 1.404(4)
C17' C172 1.505(5)
C22 C23 1.400(4)
C25' C24' 1.381(5)
C25' H25' 0.9500
C27' C272 1.500(4)
C5' C4' 1.510(5)
C5' C6' 1.528(5)
C5' H5'A 0.9900
C5' H5'B 0.9900
C21 C20 1.403(4)
C21 C211 1.504(4)
C11' C12' 1.531(4)
C11' H11A 0.9900
C11' H11B 0.9900
C1' C2' 1.503(4)
C4' C3' 1.538(5)
C4' H4'A 0.9900
C4' H4'B 0.9900
C18 C19 1.377(5)
C18 H18 0.9500
C21' C20' 1.395(4)
C21' C16' 1.401(4)
C21' C212 1.503(5)
C9' C8' 1.391(4)
C172 H17A 0.9800
C172 H17B 0.9800
C172 H17C 0.9800
C12' C13' 1.540(4)
C12' H12A 0.9900
C12' H12B 0.9900
C171 H17D 0.9800
C171 H17E 0.9800
C171 H17F 0.9800
C14' C13' 1.508(4)
C8' H8' 0.9500
C272 H27A 0.9800
C272 H27B 0.9800
C272 H27C 0.9800
C26 H26 0.9500
C24 C23 1.393(4)
C24 H24 0.9500
C20 C19 1.380(5)
C20 H20 0.9500
C211 H21D 0.9800
C211 H21E 0.9800
C211 H21F 0.9800
C19 H19 0.9500
C13 C12 1.524(5)
C13 H13C 0.9900
C13 H13D 0.9900
C20' C19' 1.388(6)
C20' H20' 0.9500
C19' C18' 1.379(6)
C19' H19' 0.9500
C8 C7 1.393(4)
C8 H8 0.9500
C12 C11 1.532(5)
C12 H12C 0.9900
C12 H12D 0.9900
C2' C3' 1.507(4)
C23' C24' 1.397(4)
C23' C232 1.499(4)
C232 H23A 0.9800
C232 H23B 0.9800
C232 H23C 0.9800
C231 C23 1.507(5)
C231 H23D 0.9800
C231 H23E 0.9800
C231 H23F 0.9800
C24' H24' 0.9500
C3 C4 1.540(4)
C3 H3A 0.9900
C3 H3B 0.9900
C7 C6 1.513(4)
C6 H6A 0.9900
C6 H6B 0.9900
C212 H21A 0.9800
C212 H21B 0.9800
C212 H21C 0.9800
C13' H13A 0.9900
C13' H13B 0.9900
C11 C10 1.530(5)
C11 H11C 0.9900
C11 H11D 0.9900
C18' H18' 0.9500
C6' H6'A 0.9900
C6' H6'B 0.9900
C3' H3'A 0.9900
C3' H3'B 0.9900
C4 H4A 0.9900
C4 H4B 0.9900
C10 H10C 0.9900
C10 H10D 0.9900
Fe1 Cl2 2.3018(14)
Fe1 Cl1 2.3091(10)
Fe2 Cl2' 2.3024(14)
Fe2 Cl1' 2.3111(10)
Cl3 C28 1.716(5)
Cl4 C28 1.747(6)
C28 H28A 0.9900
C28 H28B 0.9900

loop_
_geom_torsion_atom_site_label_1
_geom_torsion_atom_site_label_2
_geom_torsion_atom_site_label_3
_geom_torsion_atom_site_label_4
_geom_torsion
C17 C16 N2 C2 91.0(3)
C21 C16 N2 C2 -90.7(3)
C17 C16 N2 Fe1 -98.1(3)
C21 C16 N2 Fe1 80.3(3)
C7 C1 N1 C15 3.8(4)
C2 C1 N1 C15 -174.7(2)
C7 C1 N1 Fe1 -157.6(2)
C2 C1 N1 Fe1 23.8(3)
C21 C16 C17 C18 -0.4(4)
N2 C16 C17 C18 177.9(2)
C21 C16 C17 C171 -179.4(3)
N2 C16 C17 C171 -1.2(4)
C22 N3 C14 C15 -174.4(2)
Fe1 N3 C14 C15 -4.6(3)
C22 N3 C14 C13 -0.9(4)
Fe1 N3 C14 C13 168.9(2)
C16 N2 C2 C1 178.3(2)
Fe1 N2 C2 C1 6.7(3)
C16 N2 C2 C3 4.7(4)
Fe1 N2 C2 C3 -166.9(2)
N1 C1 C2 N2 -19.5(4)
C7 C1 C2 N2 162.1(3)
N1 C1 C2 C3 154.7(3)
C7 C1 C2 C3 -23.8(4)
C27' C22' N3' C14' -93.0(3)
C23' C22' N3' C14' 89.1(3)
C27' C22' N3' Fe2 97.0(3)
C23' C22' N3' Fe2 -80.9(3)
C1' N1' C15' C9' -4.1(4)
Fe2 N1' C15' C9' 161.0(2)
C1' N1' C15' C14' 174.3(2)
Fe2 N1' C15' C14' -20.5(3)
C26 C27 C22 C23 -0.7(4)
C271 C27 C22 C23 178.2(3)
C26 C27 C22 N3 177.7(3)
C271 C27 C22 N3 -3.4(4)
C14 N3 C22 C27 85.0(3)
Fe1 N3 C22 C27 -83.8(3)
C14 N3 C22 C23 -96.6(3)
Fe1 N3 C22 C23 94.6(3)
C27' C26' C25' C24' -0.8(5)
C23' C22' C27' C26' -0.6(4)
N3' C22' C27' C26' -178.4(2)
C23' C22' C27' C272 179.7(3)
N3' C22' C27' C272 1.9(4)
C25' C26' C27' C22' 1.2(4)
C25' C26' C27' C272 -179.1(3)
C17 C16 C21 C20 1.5(4)
N2 C16 C21 C20 -176.8(2)
C17 C16 C21 C211 -177.6(3)
N2 C16 C21 C211 4.2(4)
C9' C10' C11' C12' -85.6(3)
C15' N1' C1' C7' 5.1(4)
Fe2 N1' C1' C7' -160.1(2)
C15' N1' C1' C2' -172.6(2)
Fe2 N1' C1' C2' 22.3(3)
C8' C7' C1' N1' -2.3(4)
C6' C7' C1' N1' 178.5(3)
C8' C7' C1' C2' 175.1(3)
C6' C7' C1' C2' -4.2(5)
C6' C5' C4' C3' -38.6(4)
C16 C17 C18 C19 -0.7(4)
C171 C17 C18 C19 178.3(3)
N1' C15' C9' C8' 0.3(4)
C14' C15' C9' C8' -177.9(3)
N1' C15' C9' C10' -178.3(3)
C14' C15' C9' C10' 3.5(5)
C11' C10' C9' C8' -137.6(3)
C11' C10' C9' C15' 41.0(4)
C18' C17' C16' C21' 1.1(4)
C172 C17' C16' C21' -177.5(3)
C18' C17' C16' N2' -176.2(3)
C172 C17' C16' N2' 5.1(4)
C20' C21' C16' C17' -2.3(4)
C212 C21' C16' C17' 176.6(3)
C20' C21' C16' N2' 175.0(3)
C212 C21' C16' N2' -6.1(4)
C2' N2' C16' C17' -86.0(4)
Fe2 N2' C16' C17' 85.4(3)
C2' N2' C16' C21' 96.6(3)
Fe2 N2' C16' C21' -92.1(3)
C10' C11' C12' C13' 38.3(4)
C22' N3' C14' C15' 179.7(2)
Fe2 N3' C14' C15' -9.4(3)
C22' N3' C14' C13' -5.2(4)
Fe2 N3' C14' C13' 165.7(2)
N1' C15' C14' N3' 19.4(4)
C9' C15' C14' N3' -162.2(3)
N1' C15' C14' C13' -156.0(2)
C9' C15' C14' C13' 22.3(4)
C1' C7' C8' C9' -1.5(5)
C6' C7' C8' C9' 177.7(3)
C15' C9' C8' C7' 2.5(4)
C10' C9' C8' C7' -178.8(3)
C24 C25 C26 C27 0.1(5)
C22 C27 C26 C25 0.8(5)
C271 C27 C26 C25 -178.2(3)
C26 C25 C24 C23 -1.0(5)
C16 C21 C20 C19 -1.5(4)
C211 C21 C20 C19 177.5(3)
C17 C18 C19 C20 0.6(4)
C21 C20 C19 C18 0.5(5)
N3 C14 C13 C12 108.0(3)
C15 C14 C13 C12 -78.5(3)
C16' C21' C20' C19' 1.8(5)
C212 C21' C20' C19' -177.1(3)
C21' C20' C19' C18' -0.1(5)
C15 C9 C8 C7 2.0(4)
C10 C9 C8 C7 -180.0(3)
C14 C13 C12 C11 45.7(4)
C16' N2' C2' C1' 173.7(3)
Fe2 N2' C2' C1' 1.9(3)
C16' N2' C2' C3' 0.5(4)
Fe2 N2' C2' C3' -171.2(2)
N1' C1' C2' N2' -15.3(4)
C7' C1' C2' N2' 167.2(3)
N1' C1' C2' C3' 158.3(3)
C7' C1' C2' C3' -19.3(4)
C27' C22' C23' C24' -0.4(4)
N3' C22' C23' C24' 177.3(2)
C27' C22' C23' C232 177.1(3)
N3' C22' C23' C232 -5.1(4)
C1 N1 C15 C9 -6.4(4)
Fe1 N1 C15 C9 155.3(2)
C1 N1 C15 C14 170.3(2)
Fe1 N1 C15 C14 -28.0(3)
C8 C9 C15 N1 3.4(4)
C10 C9 C15 N1 -174.5(3)
C8 C9 C15 C14 -172.8(3)
C10 C9 C15 C14 9.3(5)
N3 C14 C15 N1 20.9(4)
C13 C14 C15 N1 -153.3(3)
N3 C14 C15 C9 -162.6(3)
C13 C14 C15 C9 23.2(4)
C26' C25' C24' C23' -0.3(5)
C22' C23' C24' C25' 0.9(4)
C232 C23' C24' C25' -176.7(3)
N2 C2 C3 C4 -111.1(3)
C1 C2 C3 C4 75.4(3)
C9 C8 C7 C1 -4.4(4)
C9 C8 C7 C6 177.1(3)
N1 C1 C7 C8 1.5(4)
C2 C1 C7 C8 179.8(3)
N1 C1 C7 C6 179.9(3)
C2 C1 C7 C6 -1.7(5)
C8 C7 C6 C5 136.7(3)
C1 C7 C6 C5 -41.7(4)
C4 C5 C6 C7 85.0(3)
N3' C14' C13' C12' 109.2(3)
C15' C14' C13' C12' -75.8(3)
C11' C12' C13' C14' 47.0(4)
C25 C24 C23 C22 1.0(4)
C25 C24 C23 C231 -177.8(3)
C27 C22 C23 C24 -0.2(4)
N3 C22 C23 C24 -178.5(3)
C27 C22 C23 C231 178.6(3)
N3 C22 C23 C231 0.3(4)
C13 C12 C11 C10 42.4(4)
C20' C19' C18' C17' -1.1(5)
C16' C17' C18' C19' 0.6(5)
C172 C17' C18' C19' 179.3(3)
C8' C7' C6' C5' -111.2(3)
C1' C7' C6' C5' 68.0(4)
C4' C5' C6' C7' -47.7(4)
N2' C2' C3' C4' 135.8(3)
C1' C2' C3' C4' -37.1(4)
C5' C4' C3' C2' 89.9(3)
C6 C5 C4 C3 -38.6(4)
C2 C3 C4 C5 -46.5(4)
C8 C9 C10 C11 -144.5(3)
C15 C9 C10 C11 33.3(4)
C12 C11 C10 C9 -84.5(3)
C1 N1 Fe1 N3 -178.2(2)
C15 N1 Fe1 N3 19.7(2)
C1 N1 Fe1 N2 -15.6(2)
C15 N1 Fe1 N2 -177.7(2)
C1 N1 Fe1 Cl2 -99.7(2)
C15 N1 Fe1 Cl2 98.2(2)
C1 N1 Fe1 Cl1 81.7(2)
C15 N1 Fe1 Cl1 -80.4(2)
C14 N3 Fe1 N1 -7.3(2)
C22 N3 Fe1 N1 161.9(2)
C14 N3 Fe1 N2 -34.2(3)
C22 N3 Fe1 N2 135.0(2)
C14 N3 Fe1 Cl2 -148.8(2)
C22 N3 Fe1 Cl2 20.4(2)
C14 N3 Fe1 Cl1 99.4(2)
C22 N3 Fe1 Cl1 -91.4(2)
C2 N2 Fe1 N1 3.9(2)
C16 N2 Fe1 N1 -167.3(2)
C2 N2 Fe1 N3 30.8(3)
C16 N2 Fe1 N3 -140.4(2)
C2 N2 Fe1 Cl2 144.3(2)
C16 N2 Fe1 Cl2 -27.0(2)
C2 N2 Fe1 Cl1 -103.4(2)
C16 N2 Fe1 Cl1 85.3(2)
C15' N1' Fe2 N2' 178.3(2)
C1' N1' Fe2 N2' -16.2(2)
C15' N1' Fe2 N3' 12.2(2)
C1' N1' Fe2 N3' 177.7(2)
C15' N1' Fe2 Cl2' 97.3(2)
C1' N1' Fe2 Cl2' -97.2(2)
C15' N1' Fe2 Cl1' -84.8(2)
C1' N1' Fe2 Cl1' 80.7(2)
C2' N2' Fe2 N1' 7.0(2)
C16' N2' Fe2 N1' -164.5(2)
C2' N2' Fe2 N3' 29.6(3)
C16' N2' Fe2 N3' -142.0(2)
C2' N2' Fe2 Cl2' 145.8(2)
C16' N2' Fe2 Cl2' -25.7(2)
C2' N2' Fe2 Cl1' -101.2(2)
C16' N2' Fe2 Cl1' 87.3(2)
C14' N3' Fe2 N1' -0.7(2)
C22' N3' Fe2 N1' 169.7(2)
C14' N3' Fe2 N2' -23.1(3)
C22' N3' Fe2 N2' 147.2(2)
C14' N3' Fe2 Cl2' -138.7(2)
C22' N3' Fe2 Cl2' 31.7(2)
C14' N3' Fe2 Cl1' 107.6(2)
C22' N3' Fe2 Cl1' -82.0(2)

loop_
_platon_squeeze_void_nr
_platon_squeeze_void_average_x
_platon_squeeze_void_average_y
_platon_squeeze_void_average_z
_platon_squeeze_void_volume
_platon_squeeze_void_count_electrons
_platon_squeeze_void_content
1 0.370 1.018 0.154 121 38 ' '
2 0.347 0.444 0.679 7 1 ' '
3 0.382 0.479 0.143 8 1 ' '
4 0.630 0.982 0.845 121 37 ' '
5 0.618 0.521 0.857 8 1 ' '
6 0.653 0.556 0.321 7 1 ' '
